data_7019172
loop_
_publ_author_name
'Lin, Yiji'
'Zou, Fang'
'Wan, Shigang'
'Ouyang, Jie'
'Lin, Lirong'
'Zhang, Hui'

_publ_section_title
;
 Dynamic chiral-at-metal stability of tetrakis(d/l-hfc)Ln(iii) complexes
 capped with an alkali metal cation in solution.
;
_journal_issue 22
_journal_name_full 'Dalton transactions (Cambridge, England : 2003)'
_journal_page_first 6696
_journal_page_last 6706
_journal_paper_doi 10.1039/c2dt30431g
_journal_volume 41
_journal_year 2012
_chemical_formula_sum 'C58 H59 F28 La N Na O8'
_chemical_formula_weight 1591.96
_chemical_name_systematic
;
?
;
_space_group_IT_number 19
_symmetry_cell_setting orthorhombic
_symmetry_space_group_name_Hall 'P 2ac 2ab'
_symmetry_space_group_name_H-M 'P 21 21 21'
_atom_sites_solution_hydrogens geom
_atom_sites_solution_primary direct
_atom_sites_solution_secondary difmap
_audit_creation_method SHELXL-97
_cell_angle_alpha 90.00
_cell_angle_beta 90.00
_cell_angle_gamma 90.00
_cell_formula_units_Z 4
_cell_length_a 13.2089(19)
_cell_length_b 21.194(3)
_cell_length_c 24.281(4)
_cell_measurement_reflns_used 9295
_cell_measurement_temperature 273(2)
_cell_measurement_theta_max 21.41
_cell_measurement_theta_min 2.46
_cell_volume 6797.5(18)
_computing_cell_refinement 'Bruker SMART'
_computing_data_collection 'Bruker SMART'
_computing_data_reduction 'Bruker SAINT'
_computing_molecular_graphics 'Bruker SHELXTL'
_computing_publication_material 'Bruker SHELXTL'
_computing_structure_refinement 'SHELXL-97 (Sheldrick, 1997)'
_computing_structure_solution 'SHELXS-97 (Sheldrick, 1990)'
_diffrn_ambient_temperature 273(2)
_diffrn_measured_fraction_theta_full 0.999
_diffrn_measured_fraction_theta_max 0.999
_diffrn_measurement_device_type 'CCD area detector'
_diffrn_measurement_method 'phi and omega scans'
_diffrn_radiation_monochromator graphite
_diffrn_radiation_source 'fine-focus sealed tube'
_diffrn_radiation_type MoK\a
_diffrn_radiation_wavelength 0.71073
_diffrn_reflns_av_R_equivalents 0.0554
_diffrn_reflns_av_sigmaI/netI 0.1083
_diffrn_reflns_limit_h_max 12
_diffrn_reflns_limit_h_min -16
_diffrn_reflns_limit_k_max 26
_diffrn_reflns_limit_k_min -26
_diffrn_reflns_limit_l_max 29
_diffrn_reflns_limit_l_min -29
_diffrn_reflns_number 36841
_diffrn_reflns_theta_full 26.00
_diffrn_reflns_theta_max 26.00
_diffrn_reflns_theta_min 1.28
_exptl_absorpt_coefficient_mu 0.762
_exptl_absorpt_correction_T_max 0.913
_exptl_absorpt_correction_T_min 0.749
_exptl_absorpt_correction_type multi-scan
_exptl_crystal_colour Colourless
_exptl_crystal_density_diffrn 1.556
_exptl_crystal_density_meas 1.556
_exptl_crystal_density_method 'not measured'
_exptl_crystal_description Block
_exptl_crystal_F_000 3192
_exptl_crystal_size_max 0.392
_exptl_crystal_size_mid 0.341
_exptl_crystal_size_min 0.120
_refine_diff_density_max 1.179
_refine_diff_density_min -0.412
_refine_diff_density_rms 0.086
_refine_ls_abs_structure_details 'Flack H D (1983), Acta Cryst. A39, 876-881'
_refine_ls_abs_structure_Flack -0.015(18)
_refine_ls_extinction_method none
_refine_ls_goodness_of_fit_ref 1.031
_refine_ls_hydrogen_treatment constr
_refine_ls_matrix_type full
_refine_ls_number_parameters 882
_refine_ls_number_reflns 13254
_refine_ls_number_restraints 56
_refine_ls_restrained_S_all 1.044
_refine_ls_R_factor_all 0.0770
_refine_ls_R_factor_gt 0.0606
_refine_ls_shift/su_max 0.000
_refine_ls_shift/su_mean 0.000
_refine_ls_structure_factor_coef Fsqd
_refine_ls_weighting_details 'calc w=1/[\s^2^(Fo^2^)+(0.0196P)^2^+6.5183P] where P=(Fo^2^+2Fc^2^)/3'
_refine_ls_weighting_scheme calc
_refine_ls_wR_factor_gt 0.1426
_refine_ls_wR_factor_ref 0.1561
_reflns_number_gt 10832
_reflns_number_total 13254
_reflns_threshold_expression >2sigma(I)
_cod_data_source_file c2dt30431g.txt
_cod_data_source_block 2
_cod_depositor_comments
;
The following automatic conversions were performed:

'_symmetry_cell_setting' value 'Orthorhombic' changed to
'orthorhombic' according to
/home/saulius/struct/CIF-dictionaries/cif_core.dic dictionary named
'cif_core.dic' version 2.4.1 from 2010-06-29.

Automatic conversion script
Id: cif_fix_values 1715 2011-07-08 13:25:40Z adriana 
;
_cod_original_cell_volume 6797.4(17)
_cod_original_sg_symbol_H-M P2(1)2(1)2(1)
_cod_database_code 7019172

loop_
_symmetry_equiv_pos_as_xyz
'x, y, z'
'-x+1/2, -y, z+1/2'
'-x, y+1/2, -z+1/2'
'x+1/2, -y+1/2, -z'

loop_
_atom_site_label
_atom_site_type_symbol
_atom_site_fract_x
_atom_site_fract_y
_atom_site_fract_z
_atom_site_U_iso_or_equiv
_atom_site_adp_type
_atom_site_occupancy
_atom_site_symmetry_multiplicity
_atom_site_calc_flag
_atom_site_refinement_flags
C12 C 0.4024(16) 0.4358(8) 0.3688(8) 0.202(5) Uani 1 1 d DU
F6 F 0.3548(15) 0.5620(8) 0.4150(7) 0.406(12) Uani 1 1 d DU
C14 C 0.4457(15) 0.5409(8) 0.4164(8) 0.217(6) Uani 1 1 d DU
F7 F 0.4789(17) 0.5112(7) 0.4560(7) 0.402(12) Uani 1 1 d DU
C13 C 0.4451(17) 0.4955(8) 0.3651(9) 0.206(6) Uani 1 1 d DU
O1 O 0.2977(5) 0.3979(3) 0.2980(3) 0.099(2) Uani 1 1 d .
F2 F 0.4616(8) 0.4072(4) 0.4118(3) 0.161(4) Uani 1 1 d .
C6 C 0.5423(7) 0.2714(4) 0.2470(4) 0.088(3) Uani 1 1 d .
C43 C 0.1311(6) 0.2597(3) 0.1193(3) 0.0572(17) Uani 1 1 d .
C3 C 0.5799(8) 0.3499(6) 0.3062(5) 0.110(4) Uani 1 1 d .
H3 H 0.6037 0.3701 0.3401 0.132 Uiso 1 1 calc R
C1 C 0.4427(6) 0.3073(4) 0.2573(4) 0.074(2) Uani 1 1 d .
C7 C 0.5300(8) 0.2105(6) 0.2177(6) 0.131(5) Uani 1 1 d .
H7A H 0.4851 0.1837 0.2382 0.196 Uiso 1 1 calc R
H7B H 0.5947 0.1903 0.2142 0.196 Uiso 1 1 calc R
H7C H 0.5022 0.2180 0.1818 0.196 Uiso 1 1 calc R
C4 C 0.6324(9) 0.3715(6) 0.2537(8) 0.149(7) Uani 1 1 d .
H4A H 0.7051 0.3743 0.2588 0.179 Uiso 1 1 calc R
H4B H 0.6069 0.4121 0.2416 0.179 Uiso 1 1 calc R
C20 C 0.3770(8) 0.4660(4) 0.0992(3) 0.075(2) Uani 1 1 d .
C10 C 0.6989(11) 0.2585(6) 0.3079(7) 0.153(6) Uani 1 1 d .
H10A H 0.7366 0.2799 0.2797 0.230 Uiso 1 1 calc R
H10B H 0.7039 0.2137 0.3024 0.230 Uiso 1 1 calc R
H10C H 0.7259 0.2693 0.3434 0.230 Uiso 1 1 calc R
C34 C 0.1925(11) 0.2172(4) 0.4034(3) 0.094(3) Uani 1 1 d .
C11 C 0.3897(13) 0.3971(7) 0.3142(7) 0.175(5) Uani 1 1 d DU
C8 C 0.5899(8) 0.2781(5) 0.3050(5) 0.093(3) Uani 1 1 d .
C24 C 0.4717(9) 0.5217(6) 0.1789(4) 0.107(3) Uani 1 1 d .
H24A H 0.4749 0.5614 0.1978 0.161 Uiso 1 1 calc R
H24B H 0.5391 0.5069 0.1717 0.161 Uiso 1 1 calc R
H24C H 0.4367 0.4915 0.2014 0.161 Uiso 1 1 calc R
C54 C -0.1105(6) 0.3625(4) 0.1246(3) 0.069(2) Uani 1 1 d .
C53 C -0.0093(5) 0.3315(3) 0.1413(3) 0.0517(16) Uani 1 1 d .
C48 C 0.1588(7) 0.2206(4) 0.0684(3) 0.075(2) Uani 1 1 d .
C45 C 0.0150(7) 0.2708(4) 0.0473(3) 0.077(2) Uani 1 1 d .
H45 H -0.0307 0.2991 0.0274 0.092 Uiso 1 1 calc R
C42 C -0.1767(10) 0.4527(7) 0.4259(5) 0.126(5) Uani 1 1 d D
C36 C 0.0988(11) 0.2196(5) 0.4418(4) 0.108(4) Uani 1 1 d .
C22 C 0.4141(8) 0.5302(4) 0.1235(3) 0.084(3) Uani 1 1 d .
C25 C 0.1746(6) 0.5037(3) 0.1982(3) 0.0621(18) Uani 1 1 d .
C55 C -0.0963(8) 0.4265(4) 0.0947(4) 0.085(3) Uani 1 1 d .
C46 C -0.0199(8) 0.2033(5) 0.0497(4) 0.098(3) Uani 1 1 d .
H46A H -0.0438 0.1889 0.0141 0.118 Uiso 1 1 calc R
H46B H -0.0733 0.1978 0.0767 0.118 Uiso 1 1 calc R
C50 C 0.1237(7) 0.2658(4) 0.0219(3) 0.075(2) Uani 1 1 d .
C17 C 0.3093(9) 0.5573(3) 0.1316(4) 0.087(3) Uani 1 1 d .
H17 H 0.3070 0.5989 0.1493 0.104 Uiso 1 1 calc R
C44 C 0.0399(6) 0.2921(3) 0.1056(3) 0.0555(16) Uani 1 1 d .
C15 C 0.3006(7) 0.4472(3) 0.1431(3) 0.0622(18) Uani 1 1 d .
C30 C 0.0992(8) 0.3118(4) 0.3856(3) 0.077(2) Uani 1 1 d .
C41 C -0.1084(9) 0.4005(6) 0.3952(5) 0.103(3) Uani 1 1 d .
C32 C 0.2080(11) 0.3042(5) 0.4673(4) 0.111(4) Uani 1 1 d .
H32A H 0.2300 0.3470 0.4596 0.133 Uiso 1 1 calc R
H32B H 0.2121 0.2966 0.5066 0.133 Uiso 1 1 calc R
C52 C 0.1237(9) 0.2356(6) -0.0367(4) 0.105(4) Uani 1 1 d .
H52A H 0.0712 0.2544 -0.0585 0.158 Uiso 1 1 calc R
H52B H 0.1118 0.1910 -0.0336 0.158 Uiso 1 1 calc R
H52C H 0.1881 0.2427 -0.0539 0.158 Uiso 1 1 calc R
C47 C 0.0773(9) 0.1684(4) 0.0671(4) 0.096(3) Uani 1 1 d .
H47A H 0.0947 0.1359 0.0406 0.115 Uiso 1 1 calc R
H47B H 0.0694 0.1492 0.1031 0.115 Uiso 1 1 calc R
C26 C 0.1201(8) 0.5653(4) 0.2119(4) 0.083(3) Uani 1 1 d .
C21 C 0.4524(9) 0.4150(5) 0.0837(4) 0.098(3) Uani 1 1 d .
H21A H 0.4884 0.4017 0.1160 0.147 Uiso 1 1 calc R
H21B H 0.4994 0.4314 0.0571 0.147 Uiso 1 1 calc R
H21C H 0.4169 0.3797 0.0681 0.147 Uiso 1 1 calc R
C29 C 0.1579(8) 0.2623(4) 0.3580(3) 0.075(2) Uani 1 1 d .
C49 C 0.2688(9) 0.1981(6) 0.0680(4) 0.111(4) Uani 1 1 d .
H49A H 0.3132 0.2340 0.0678 0.166 Uiso 1 1 calc R
H49B H 0.2808 0.1731 0.0357 0.166 Uiso 1 1 calc R
H49C H 0.2816 0.1732 0.1003 0.166 Uiso 1 1 calc R
C40 C -0.0013(8) 0.4163(5) 0.3900(4) 0.090(3) Uani 1 1 d .
C2 C 0.4633(7) 0.3543(4) 0.2959(4) 0.087(3) Uani 1 1 d .
C51 C 0.1801(9) 0.3285(5) 0.0198(4) 0.098(3) Uani 1 1 d .
H51A H 0.1491 0.3555 -0.0071 0.147 Uiso 1 1 calc R
H51B H 0.2494 0.3211 0.0098 0.147 Uiso 1 1 calc R
H51C H 0.1774 0.3484 0.0553 0.147 Uiso 1 1 calc R
C39 C 0.0552(7) 0.3618(4) 0.3579(3) 0.076(2) Uani 1 1 d .
C16 C 0.2552(7) 0.5046(3) 0.1627(3) 0.066(2) Uani 1 1 d .
C5 C 0.6047(10) 0.3190(7) 0.2124(6) 0.129(5) Uani 1 1 d .
H5A H 0.6651 0.2992 0.1975 0.155 Uiso 1 1 calc R
H5B H 0.5647 0.3357 0.1822 0.155 Uiso 1 1 calc R
C9 C 0.5290(11) 0.2447(7) 0.3485(5) 0.133(5) Uani 1 1 d .
H9A H 0.5666 0.2093 0.3621 0.200 Uiso 1 1 calc R
H9B H 0.4663 0.2304 0.3329 0.200 Uiso 1 1 calc R
H9C H 0.5152 0.2733 0.3782 0.200 Uiso 1 1 calc R
C35 C 0.2314(13) 0.1535(5) 0.3821(4) 0.139(6) Uani 1 1 d .
H35A H 0.1804 0.1341 0.3596 0.208 Uiso 1 1 calc R
H35B H 0.2467 0.1265 0.4127 0.208 Uiso 1 1 calc R
H35C H 0.2915 0.1600 0.3606 0.208 Uiso 1 1 calc R
C19 C 0.3107(12) 0.4912(5) 0.0533(4) 0.111(4) Uani 1 1 d .
H19A H 0.2579 0.4611 0.0447 0.134 Uiso 1 1 calc R
H19B H 0.3509 0.4983 0.0205 0.134 Uiso 1 1 calc R
C28 C 0.0911(15) 0.6578(9) 0.2794(10) 0.199(12) Uani 1 1 d D
C23 C 0.4841(11) 0.5678(5) 0.0859(5) 0.131(5) Uani 1 1 d .
H23A H 0.4539 0.5715 0.0500 0.197 Uiso 1 1 calc R
H23B H 0.5480 0.5464 0.0828 0.197 Uiso 1 1 calc R
H23C H 0.4946 0.6091 0.1011 0.197 Uiso 1 1 calc R
C31 C 0.0987(10) 0.2927(5) 0.4455(3) 0.099(4) Uani 1 1 d .
H31 H 0.0444 0.3111 0.4678 0.118 Uiso 1 1 calc R
C18 C 0.2631(12) 0.5543(5) 0.0731(4) 0.123(5) Uani 1 1 d .
H18A H 0.2843 0.5897 0.0505 0.148 Uiso 1 1 calc R
H18B H 0.1898 0.5523 0.0741 0.148 Uiso 1 1 calc R
C33 C 0.2710(11) 0.2564(5) 0.4354(5) 0.116(4) Uani 1 1 d .
H33A H 0.3096 0.2299 0.4603 0.140 Uiso 1 1 calc R
H33B H 0.3173 0.2775 0.4104 0.140 Uiso 1 1 calc R
C37 C 0.0010(13) 0.1946(8) 0.4150(6) 0.158(6) Uani 1 1 d .
H37A H -0.0081 0.2140 0.3797 0.236 Uiso 1 1 calc R
H37B H -0.0558 0.2044 0.4382 0.236 Uiso 1 1 calc R
H37C H 0.0059 0.1497 0.4106 0.236 Uiso 1 1 calc R
C56 C -0.1947(13) 0.4600(7) 0.0767(6) 0.150(7) Uani 1 1 d D
C38 C 0.1195(14) 0.1859(6) 0.4975(4) 0.158(7) Uani 1 1 d .
H38A H 0.1421 0.1436 0.4907 0.238 Uiso 1 1 calc R
H38B H 0.0583 0.1848 0.5189 0.238 Uiso 1 1 calc R
H38C H 0.1707 0.2085 0.5175 0.238 Uiso 1 1 calc R
N1 N -0.1767(6) 0.5080(5) 0.2573(4) 0.105(3) Uani 1 1 d .
C57 C -0.2201(7) 0.5525(5) 0.2653(4) 0.089(3) Uani 1 1 d .
C27 C 0.1542(9) 0.5979(5) 0.2647(6) 0.107(4) Uani 1 1 d .
C58 C -0.2758(12) 0.6108(7) 0.2737(6) 0.155(6) Uani 1 1 d .
H58A H -0.2593 0.6280 0.3092 0.232 Uiso 1 1 calc R
H58B H -0.3472 0.6024 0.2720 0.232 Uiso 1 1 calc R
H58C H -0.2578 0.6406 0.2456 0.232 Uiso 1 1 calc R
F10 F 0.2494(5) 0.6141(3) 0.2578(3) 0.1068(18) Uani 1 1 d .
F16 F 0.0380(5) 0.4260(3) 0.4405(2) 0.0959(16) Uani 1 1 d .
F19 F -0.1725(10) 0.5051(5) 0.4019(5) 0.197(5) Uani 1 1 d D
F15 F 0.0057(5) 0.4708(3) 0.3622(2) 0.0967(16) Uani 1 1 d .
F25 F -0.0411(8) 0.4180(4) 0.0508(3) 0.157(4) Uani 1 1 d .
F17 F -0.1488(5) 0.3934(4) 0.3439(3) 0.127(2) Uani 1 1 d .
F23 F -0.1665(4) 0.3255(3) 0.0929(2) 0.0966(17) Uani 1 1 d .
F11 F 0.1471(8) 0.5570(4) 0.3053(3) 0.151(3) Uani 1 1 d .
F9 F 0.1267(6) 0.6089(3) 0.1702(3) 0.127(2) Uani 1 1 d U
F18 F -0.1239(5) 0.3452(4) 0.4213(3) 0.138(3) Uani 1 1 d .
F24 F -0.0483(6) 0.4667(3) 0.1290(3) 0.131(3) Uani 1 1 d .
F8 F 0.0182(5) 0.5538(3) 0.2172(3) 0.128(2) Uani 1 1 d U
F28 F -0.1665(10) 0.5144(4) 0.0522(4) 0.180(5) Uani 1 1 d .
F13 F 0.0883(9) 0.6990(4) 0.2387(6) 0.201(5) Uani 1 1 d .
F21 F -0.1471(9) 0.4562(8) 0.4757(4) 0.270(9) Uani 1 1 d D
F12 F -0.0005(8) 0.6439(5) 0.2948(6) 0.246(7) Uani 1 1 d D
F14 F 0.1349(10) 0.6859(5) 0.3200(6) 0.235(7) Uani 1 1 d .
F22 F -0.1638(4) 0.3759(3) 0.1707(2) 0.0963(16) Uani 1 1 d .
F20 F -0.2701(7) 0.4354(6) 0.4274(4) 0.189(4) Uani 1 1 d .
F27 F -0.2395(11) 0.4264(5) 0.0404(7) 0.287(9) Uani 1 1 d D
F26 F -0.2476(10) 0.4741(6) 0.1203(6) 0.249(7) Uani 1 1 d D
La1 La 0.18953(3) 0.343851(17) 0.235849(13) 0.04730(11) Uani 1 1 d .
Na1 Na -0.0340(2) 0.43683(15) 0.24632(12) 0.0734(8) Uani 1 1 d .
O8 O 0.1768(4) 0.2591(2) 0.16346(19) 0.0598(12) Uani 1 1 d .
O4 O 0.2801(4) 0.3918(2) 0.1558(2) 0.0683(15) Uani 1 1 d .
O2 O 0.3602(4) 0.2924(2) 0.2354(3) 0.0730(13) Uani 1 1 d .
O6 O 0.1837(6) 0.2595(2) 0.3088(2) 0.0784(15) Uani 1 1 d .
O7 O 0.0207(3) 0.3481(2) 0.18924(16) 0.0550(10) Uani 1 1 d .
O3 O 0.1352(4) 0.4554(2) 0.2222(2) 0.0612(12) Uani 1 1 d .
O5 O 0.0586(5) 0.3698(3) 0.30563(19) 0.0730(15) Uani 1 1 d .
F1 F 0.3129(8) 0.4471(4) 0.4008(3) 0.156(3) Uani 1 1 d .
F4 F 0.3873(7) 0.5194(3) 0.3152(3) 0.138(3) Uani 1 1 d .
F3 F 0.5378(7) 0.4818(4) 0.3320(4) 0.157(3) Uani 1 1 d .
F5 F 0.5119(17) 0.5832(11) 0.3938(10) 0.409(14) Uiso 1 1 d D

loop_
_atom_site_aniso_label
_atom_site_aniso_U_11
_atom_site_aniso_U_22
_atom_site_aniso_U_33
_atom_site_aniso_U_23
_atom_site_aniso_U_13
_atom_site_aniso_U_12
C12 0.173(10) 0.159(8) 0.274(13) -0.108(9) -0.087(10) 0.026(8)
F6 0.54(3) 0.301(15) 0.375(19) -0.248(15) -0.095(19) 0.112(17)
C14 0.192(11) 0.173(10) 0.285(14) -0.093(10) -0.076(11) 0.017(9)
F7 0.56(3) 0.296(16) 0.345(18) -0.171(15) -0.273(18) 0.032(17)
C13 0.183(10) 0.160(9) 0.277(13) -0.101(9) -0.075(10) 0.028(8)
O1 0.077(4) 0.101(4) 0.117(5) -0.059(4) -0.044(4) 0.025(4)
F2 0.224(10) 0.161(7) 0.099(5) -0.014(5) -0.073(6) 0.034(7)
C6 0.067(5) 0.081(5) 0.116(8) -0.025(5) -0.001(5) -0.003(4)
C43 0.059(4) 0.061(4) 0.052(4) -0.010(3) 0.000(3) 0.011(3)
C3 0.084(7) 0.102(7) 0.143(10) -0.029(8) -0.049(7) 0.014(7)
C1 0.062(5) 0.074(5) 0.088(6) -0.004(4) 0.002(4) -0.005(4)
C7 0.068(6) 0.137(9) 0.186(13) -0.085(9) -0.016(7) 0.039(6)
C4 0.079(7) 0.100(8) 0.27(2) 0.038(12) -0.018(11) -0.019(6)
C20 0.108(7) 0.066(4) 0.051(4) 0.001(4) 0.026(4) -0.013(5)
C10 0.120(11) 0.122(9) 0.217(16) -0.044(10) -0.062(11) 0.047(9)
C34 0.149(9) 0.065(4) 0.068(5) 0.011(4) 0.017(7) 0.018(7)
C11 0.155(10) 0.123(8) 0.246(12) -0.120(8) -0.089(9) 0.031(7)
C8 0.069(6) 0.081(6) 0.129(9) -0.010(6) -0.024(6) 0.009(5)
C24 0.107(8) 0.126(9) 0.089(7) -0.016(6) 0.028(6) -0.016(7)
C54 0.050(4) 0.090(6) 0.068(4) -0.023(4) -0.007(4) -0.002(4)
C53 0.043(3) 0.060(4) 0.051(3) -0.008(3) 0.001(3) -0.006(3)
C48 0.080(6) 0.077(5) 0.067(5) -0.028(4) -0.002(4) 0.020(4)
C45 0.075(5) 0.095(6) 0.060(4) -0.022(4) -0.014(4) 0.013(5)
C42 0.088(9) 0.163(13) 0.127(11) -0.042(9) 0.040(8) 0.015(9)
C36 0.171(12) 0.092(7) 0.061(5) 0.009(5) 0.032(6) -0.020(8)
C22 0.109(7) 0.081(5) 0.060(5) -0.006(4) 0.028(5) -0.015(6)
C25 0.073(5) 0.043(3) 0.070(4) -0.005(3) 0.002(4) 0.010(4)
C55 0.100(7) 0.067(5) 0.088(6) -0.009(5) -0.025(6) 0.023(5)
C46 0.096(7) 0.109(7) 0.089(6) -0.050(6) -0.013(5) -0.016(6)
C50 0.076(5) 0.098(6) 0.052(4) -0.026(4) 0.002(4) 0.017(5)
C17 0.126(8) 0.049(4) 0.087(5) 0.002(4) 0.030(6) -0.010(5)
C44 0.063(4) 0.055(4) 0.048(3) -0.015(3) -0.001(3) 0.004(3)
C15 0.087(5) 0.052(3) 0.048(3) 0.005(3) 0.000(4) -0.002(4)
C30 0.112(7) 0.075(5) 0.045(4) 0.004(4) 0.022(4) 0.004(5)
C41 0.093(8) 0.116(8) 0.100(8) 0.009(7) 0.000(6) -0.016(7)
C32 0.180(14) 0.091(6) 0.062(5) 0.003(5) -0.019(7) 0.005(8)
C52 0.115(8) 0.141(9) 0.061(5) -0.035(6) -0.003(5) 0.043(8)
C47 0.121(8) 0.076(6) 0.090(6) -0.039(5) -0.017(6) 0.007(6)
C26 0.083(6) 0.059(4) 0.107(7) -0.012(5) 0.019(5) 0.009(4)
C21 0.130(9) 0.087(6) 0.078(6) -0.004(5) 0.055(6) -0.004(6)
C29 0.103(7) 0.065(4) 0.055(4) 0.000(4) 0.014(4) -0.007(5)
C49 0.102(8) 0.141(9) 0.089(7) -0.030(6) 0.005(6) 0.060(7)
C40 0.093(7) 0.115(8) 0.062(5) 0.006(5) -0.003(5) -0.028(6)
C2 0.084(6) 0.077(6) 0.100(6) -0.031(5) -0.035(5) 0.018(5)
C51 0.098(7) 0.134(9) 0.063(5) -0.003(5) 0.019(5) 0.000(7)
C39 0.093(6) 0.083(6) 0.051(4) 0.001(4) 0.012(4) -0.001(5)
C16 0.093(6) 0.043(3) 0.063(4) -0.001(3) 0.007(4) 0.002(4)
C5 0.087(8) 0.169(13) 0.131(10) 0.029(9) 0.008(7) -0.010(9)
C9 0.135(11) 0.141(10) 0.124(10) 0.050(9) -0.025(9) 0.015(9)
C35 0.252(17) 0.073(5) 0.092(7) 0.021(6) 0.038(8) 0.043(9)
C19 0.184(12) 0.089(6) 0.061(5) 0.021(4) 0.000(7) -0.023(8)
C28 0.211(19) 0.134(12) 0.25(2) -0.114(16) 0.153(19) -0.075(15)
C23 0.187(14) 0.099(7) 0.107(8) -0.004(6) 0.076(9) -0.028(8)
C31 0.152(11) 0.096(7) 0.047(4) 0.008(4) 0.029(6) 0.026(7)
C18 0.203(14) 0.086(6) 0.081(6) 0.036(5) 0.019(7) 0.009(8)
C33 0.162(12) 0.103(8) 0.084(7) 0.014(6) -0.014(7) 0.026(8)
C37 0.192(16) 0.163(13) 0.118(10) 0.023(9) 0.011(11) -0.080(13)
C56 0.194(16) 0.119(10) 0.137(11) -0.060(9) -0.085(12) 0.073(12)
C38 0.28(2) 0.115(9) 0.082(7) 0.045(7) 0.050(10) 0.036(11)
N1 0.075(5) 0.129(7) 0.112(6) -0.014(5) 0.021(5) 0.030(5)
C57 0.072(5) 0.107(6) 0.087(6) -0.012(6) 0.013(5) 0.016(5)
C27 0.126(9) 0.080(6) 0.115(8) -0.021(7) 0.048(8) -0.021(6)
C58 0.167(14) 0.163(12) 0.134(11) -0.030(9) 0.000(10) 0.076(11)
F10 0.107(4) 0.093(3) 0.120(5) -0.032(3) 0.018(4) -0.021(3)
F16 0.103(4) 0.113(4) 0.072(3) -0.034(3) -0.008(3) 0.008(3)
F19 0.203(11) 0.147(7) 0.242(11) 0.012(8) 0.094(10) 0.046(8)
F15 0.111(4) 0.077(3) 0.102(4) 0.004(3) 0.027(3) 0.002(3)
F25 0.219(9) 0.140(6) 0.112(5) 0.050(4) 0.063(6) 0.079(6)
F17 0.105(5) 0.163(6) 0.113(5) -0.043(4) -0.017(4) -0.012(4)
F23 0.057(3) 0.107(4) 0.126(4) -0.043(3) -0.030(3) 0.004(2)
F11 0.229(10) 0.134(5) 0.089(4) -0.015(4) 0.045(5) -0.051(6)
F9 0.142(6) 0.084(3) 0.156(6) 0.019(4) 0.016(5) 0.038(4)
F18 0.104(5) 0.139(5) 0.171(6) 0.051(6) 0.047(4) -0.015(5)
F24 0.144(6) 0.083(4) 0.166(6) 0.012(4) -0.083(5) -0.018(4)
F8 0.076(4) 0.091(4) 0.218(7) -0.027(4) 0.012(4) 0.016(3)
F28 0.269(12) 0.114(5) 0.157(7) 0.011(5) -0.084(8) 0.066(7)
F13 0.200(10) 0.101(5) 0.303(16) -0.063(8) 0.057(11) 0.032(6)
F21 0.199(10) 0.50(2) 0.113(6) -0.129(10) -0.005(6) 0.173(13)
F12 0.163(9) 0.208(10) 0.366(16) -0.151(11) 0.138(10) -0.031(8)
F14 0.226(11) 0.181(9) 0.299(15) -0.159(10) 0.094(11) -0.043(8)
F22 0.054(3) 0.136(4) 0.099(4) -0.015(3) 0.018(2) 0.018(3)
F20 0.113(7) 0.272(13) 0.181(9) 0.005(8) 0.034(6) 0.038(7)
F27 0.307(15) 0.151(8) 0.403(18) -0.060(10) -0.273(15) 0.085(9)
F26 0.231(13) 0.243(13) 0.273(14) 0.015(11) 0.020(11) 0.170(11)
La1 0.05157(18) 0.05187(17) 0.03845(15) -0.00165(16) 0.00003(17) 0.00353(18)
Na1 0.0715(18) 0.0804(18) 0.0681(19) -0.0068(14) 0.0073(14) 0.0198(15)
O8 0.061(3) 0.060(3) 0.058(3) -0.007(2) -0.011(3) 0.011(3)
O4 0.091(4) 0.054(3) 0.060(3) 0.000(2) 0.020(3) 0.003(3)
O2 0.063(3) 0.075(3) 0.081(3) -0.014(3) -0.012(3) -0.002(3)
O6 0.116(5) 0.064(3) 0.055(3) 0.003(2) 0.017(3) 0.009(4)
O7 0.052(2) 0.066(3) 0.047(2) -0.012(2) 0.0066(18) 0.008(3)
O3 0.058(3) 0.053(2) 0.072(3) -0.003(2) 0.011(2) 0.000(2)
O5 0.081(4) 0.094(4) 0.044(3) 0.005(2) 0.009(2) 0.016(3)
F1 0.173(7) 0.183(7) 0.111(5) -0.045(5) 0.017(6) -0.023(7)
F4 0.201(8) 0.100(4) 0.114(5) 0.000(4) -0.023(5) 0.005(5)
F3 0.137(7) 0.113(5) 0.222(9) -0.026(5) 0.030(6) -0.014(5)

loop_
_atom_type_symbol
_atom_type_description
_atom_type_scat_dispersion_real
_atom_type_scat_dispersion_imag
_atom_type_scat_source
C C 0.0033 0.0016 'International Tables Vol C Tables 4.2.6.8 and 6.1.1.4'
H H 0.0000 0.0000 'International Tables Vol C Tables 4.2.6.8 and 6.1.1.4'
N N 0.0061 0.0033 'International Tables Vol C Tables 4.2.6.8 and 6.1.1.4'
O O 0.0106 0.0060 'International Tables Vol C Tables 4.2.6.8 and 6.1.1.4'
F F 0.0171 0.0103 'International Tables Vol C Tables 4.2.6.8 and 6.1.1.4'
Na Na 0.0362 0.0249 'International Tables Vol C Tables 4.2.6.8 and 6.1.1.4'
La La -0.2871 2.4523 'International Tables Vol C Tables 4.2.6.8 and 6.1.1.4'

loop_
_geom_angle_atom_site_label_1
_geom_angle_atom_site_label_2
_geom_angle_atom_site_label_3
_geom_angle
C13 C12 F1 102.6(15)
C13 C12 F2 102.1(15)
F1 C12 F2 97.1(15)
C13 C12 C11 117.8(18)
F1 C12 C11 117.2(14)
F2 C12 C11 116.8(14)
F7 C14 F6 122(2)
F7 C14 F5 114.9(16)
F6 C14 F5 111.1(16)
F7 C14 C13 107.9(17)
F6 C14 C13 100.8(15)
F5 C14 C13 95.0(19)
C12 C13 F3 100.9(14)
C12 C13 F4 98.7(15)
F3 C13 F4 92.6(14)
C12 C13 C14 120.6(19)
F3 C13 C14 122.8(16)
F4 C13 C14 115.5(14)
C11 O1 La1 139.7(7)
C7 C6 C1 114.5(7)
C7 C6 C8 124.1(9)
C1 C6 C8 98.8(7)
C7 C6 C5 111.4(11)
C1 C6 C5 102.7(8)
C8 C6 C5 102.5(9)
O8 C43 C44 128.6(6)
O8 C43 C48 125.5(7)
C44 C43 C48 105.8(6)
C4 C3 C8 104.1(10)
C4 C3 C2 107.2(10)
C8 C3 C2 98.1(8)
C4 C3 H3 115.2
C8 C3 H3 115.2
C2 C3 H3 115.2
O2 C1 C2 129.3(8)
O2 C1 C6 123.4(7)
C2 C1 C6 107.2(7)
C6 C7 H7A 109.5
C6 C7 H7B 109.5
H7A C7 H7B 109.5
C6 C7 H7C 109.5
H7A C7 H7C 109.5
H7B C7 H7C 109.5
C3 C4 C5 102.7(9)
C3 C4 H4A 111.2
C5 C4 H4A 111.2
C3 C4 H4B 111.2
C5 C4 H4B 111.2
H4A C4 H4B 109.1
C19 C20 C21 116.7(8)
C19 C20 C15 103.0(9)
C21 C20 C15 115.0(7)
C19 C20 C22 98.7(7)
C21 C20 C22 120.6(9)
C15 C20 C22 99.8(6)
C8 C10 H10A 109.5
C8 C10 H10B 109.5
H10A C10 H10B 109.5
C8 C10 H10C 109.5
H10A C10 H10C 109.5
H10B C10 H10C 109.5
C29 C34 C35 114.0(7)
C29 C34 C33 103.2(7)
C35 C34 C33 114.8(12)
C29 C34 C36 100.0(9)
C35 C34 C36 120.0(9)
C33 C34 C36 102.5(8)
O1 C11 C2 124.8(9)
O1 C11 C12 110.8(14)
C2 C11 C12 122.2(13)
C10 C8 C9 110.4(11)
C10 C8 C3 111.0(10)
C9 C8 C3 114.1(11)
C10 C8 C6 114.0(10)
C9 C8 C6 112.2(9)
C3 C8 C6 94.4(8)
C22 C24 H24A 109.5
C22 C24 H24B 109.5
H24A C24 H24B 109.5
C22 C24 H24C 109.5
H24A C24 H24C 109.5
H24B C24 H24C 109.5
F23 C54 F22 108.3(7)
F23 C54 C53 112.6(6)
F22 C54 C53 108.9(6)
F23 C54 C55 108.3(7)
F22 C54 C55 105.4(7)
C53 C54 C55 113.0(7)
O7 C53 C44 126.7(6)
O7 C53 C54 113.0(6)
C44 C53 C54 120.3(6)
C49 C48 C43 113.6(7)
C49 C48 C47 116.0(8)
C43 C48 C47 103.7(7)
C49 C48 C50 118.2(9)
C43 C48 C50 100.5(6)
C47 C48 C50 102.7(7)
C46 C45 C44 108.3(8)
C46 C45 C50 103.5(8)
C44 C45 C50 100.9(6)
C46 C45 H45 114.3
C44 C45 H45 114.3
C50 C45 H45 114.3
F19 C42 F21 112.0(15)
F19 C42 F20 107.8(14)
F21 C42 F20 106.6(13)
F19 C42 C41 111.5(11)
F21 C42 C41 108.0(11)
F20 C42 C41 110.7(12)
C37 C36 C34 113.9(9)
C37 C36 C38 110.8(11)
C34 C36 C38 111.6(12)
C37 C36 C31 111.6(12)
C34 C36 C31 93.9(8)
C38 C36 C31 114.0(9)
C17 C22 C23 115.8(9)
C17 C22 C24 112.3(7)
C23 C22 C24 106.4(9)
C17 C22 C20 95.4(8)
C23 C22 C20 114.7(7)
C24 C22 C20 112.3(8)
O3 C25 C16 127.5(6)
O3 C25 C26 113.0(7)
C16 C25 C26 119.4(7)
F25 C55 F24 109.2(10)
F25 C55 C56 107.6(10)
F24 C55 C56 106.2(8)
F25 C55 C54 109.3(7)
F24 C55 C54 108.7(7)
C56 C55 C54 115.7(11)
C45 C46 C47 102.2(8)
C45 C46 H46A 111.3
C47 C46 H46A 111.3
C45 C46 H46B 111.3
C47 C46 H46B 111.3
H46A C46 H46B 109.2
C51 C50 C48 114.6(7)
C51 C50 C52 109.1(8)
C48 C50 C52 114.2(7)
C51 C50 C45 113.8(7)
C48 C50 C45 91.7(7)
C52 C50 C45 112.7(8)
C22 C17 C16 102.4(7)
C22 C17 C18 103.0(8)
C16 C17 C18 103.9(8)
C22 C17 H17 115.3
C16 C17 H17 115.3
C18 C17 H17 115.3
C53 C44 C43 123.1(6)
C53 C44 C45 131.9(7)
C43 C44 C45 104.9(6)
O4 C15 C16 128.8(7)
O4 C15 C20 124.4(7)
C16 C15 C20 106.7(6)
C39 C30 C29 123.2(7)
C39 C30 C31 132.3(8)
C29 C30 C31 104.5(8)
F18 C41 F17 106.0(10)
F18 C41 C40 112.8(10)
F17 C41 C40 109.0(9)
F18 C41 C42 107.1(10)
F17 C41 C42 106.3(10)
C40 C41 C42 115.1(10)
C33 C32 C31 103.4(9)
C33 C32 H32A 111.1
C31 C32 H32A 111.1
C33 C32 H32B 111.1
C31 C32 H32B 111.1
H32A C32 H32B 109.1
C50 C52 H52A 109.5
C50 C52 H52B 109.5
H52A C52 H52B 109.5
C50 C52 H52C 109.5
H52A C52 H52C 109.5
H52B C52 H52C 109.5
C46 C47 C48 104.0(7)
C46 C47 H47A 111.0
C48 C47 H47A 111.0
C46 C47 H47B 111.0
C48 C47 H47B 111.0
H47A C47 H47B 109.0
F9 C26 F8 104.6(9)
F9 C26 C27 107.2(8)
F8 C26 C27 106.9(8)
F9 C26 C25 112.7(7)
F8 C26 C25 109.3(7)
C27 C26 C25 115.5(9)
C20 C21 H21A 109.5
C20 C21 H21B 109.5
H21A C21 H21B 109.5
C20 C21 H21C 109.5
H21A C21 H21C 109.5
H21B C21 H21C 109.5
O6 C29 C30 128.1(8)
O6 C29 C34 125.5(8)
C30 C29 C34 106.0(7)
C48 C49 H49A 109.5
C48 C49 H49B 109.5
H49A C49 H49B 109.5
C48 C49 H49C 109.5
H49A C49 H49C 109.5
H49B C49 H49C 109.5
F15 C40 F16 107.5(8)
F15 C40 C41 107.9(10)
F16 C40 C41 109.3(8)
F15 C40 C39 110.4(7)
F16 C40 C39 112.2(9)
C41 C40 C39 109.3(9)
C1 C2 C11 122.7(9)
C1 C2 C3 104.9(8)
C11 C2 C3 132.1(9)
C50 C51 H51A 109.5
C50 C51 H51B 109.5
H51A C51 H51B 109.5
C50 C51 H51C 109.5
H51A C51 H51C 109.5
H51B C51 H51C 109.5
O5 C39 C30 124.7(7)
O5 C39 C40 114.1(7)
C30 C39 C40 121.2(7)
C25 C16 C15 121.4(7)
C25 C16 C17 133.3(7)
C15 C16 C17 105.1(7)
C4 C5 C6 104.1(11)
C4 C5 H5A 110.9
C6 C5 H5A 110.9
C4 C5 H5B 110.9
C6 C5 H5B 110.9
H5A C5 H5B 109.0
C8 C9 H9A 109.5
C8 C9 H9B 109.5
H9A C9 H9B 109.5
C8 C9 H9C 109.5
H9A C9 H9C 109.5
H9B C9 H9C 109.5
C34 C35 H35A 109.5
C34 C35 H35B 109.5
H35A C35 H35B 109.5
C34 C35 H35C 109.5
H35A C35 H35C 109.5
H35B C35 H35C 109.5
C20 C19 C18 108.1(8)
C20 C19 H19A 110.1
C18 C19 H19A 110.1
C20 C19 H19B 110.1
C18 C19 H19B 110.1
H19A C19 H19B 108.4
F14 C28 F12 107.5(14)
F14 C28 F13 106.2(14)
F12 C28 F13 110(2)
F14 C28 C27 108(2)
F12 C28 C27 112.2(13)
F13 C28 C27 112.6(12)
C22 C23 H23A 109.5
C22 C23 H23B 109.5
H23A C23 H23B 109.5
C22 C23 H23C 109.5
H23A C23 H23C 109.5
H23B C23 H23C 109.5
C30 C31 C36 102.2(7)
C30 C31 C32 106.3(9)
C36 C31 C32 100.1(10)
C30 C31 H31 115.4
C36 C31 H31 115.4
C32 C31 H31 115.4
C17 C18 C19 99.2(9)
C17 C18 H18A 111.9
C19 C18 H18A 111.9
C17 C18 H18B 111.9
C19 C18 H18B 111.9
H18A C18 H18B 109.6
C32 C33 C34 104.3(10)
C32 C33 H33A 110.9
C34 C33 H33A 110.9
C32 C33 H33B 110.9
C34 C33 H33B 110.9
H33A C33 H33B 108.9
C36 C37 H37A 109.5
C36 C37 H37B 109.5
H37A C37 H37B 109.5
C36 C37 H37C 109.5
H37A C37 H37C 109.5
H37B C37 H37C 109.5
F27 C56 F26 116.1(19)
F27 C56 F28 107.4(13)
F26 C56 F28 108.0(11)
F27 C56 C55 109.2(10)
F26 C56 C55 109.1(11)
F28 C56 C55 106.6(14)
C36 C38 H38A 109.5
C36 C38 H38B 109.5
H38A C38 H38B 109.5
C36 C38 H38C 109.5
H38A C38 H38C 109.5
H38B C38 H38C 109.5
C57 N1 Na1 159.8(8)
N1 C57 C58 178.0(13)
F10 C27 F11 109.6(12)
F10 C27 C26 107.1(9)
F11 C27 C26 108.1(8)
F10 C27 C28 109.1(9)
F11 C27 C28 109.1(12)
C26 C27 C28 113.8(14)
C57 C58 H58A 109.5
C57 C58 H58B 109.5
H58A C58 H58B 109.5
C57 C58 H58C 109.5
H58A C58 H58C 109.5
H58B C58 H58C 109.5
C40 F15 Na1 104.9(5)
C41 F17 Na1 119.8(6)
C55 F24 Na1 119.6(6)
C26 F8 Na1 116.3(5)
C54 F22 Na1 108.5(4)
O1 La1 O5 83.0(2)
O1 La1 O3 78.5(2)
O5 La1 O3 71.35(17)
O1 La1 O4 90.6(2)
O5 La1 O4 140.75(17)
O3 La1 O4 69.42(16)
O1 La1 O7 143.78(18)
O5 La1 O7 71.32(16)
O3 La1 O7 69.45(16)
O4 La1 O7 93.45(17)
O1 La1 O2 70.78(18)
O5 La1 O2 136.58(19)
O3 La1 O2 132.18(17)
O4 La1 O2 75.10(19)
O7 La1 O2 144.70(16)
O1 La1 O6 85.1(2)
O5 La1 O6 69.86(19)
O3 La1 O6 139.29(16)
O4 La1 O6 148.30(19)
O7 La1 O6 108.5(2)
O2 La1 O6 73.8(2)
O1 La1 O8 145.9(2)
O5 La1 O8 125.97(19)
O3 La1 O8 124.34(15)
O4 La1 O8 77.24(16)
O7 La1 O8 69.54(16)
O2 La1 O8 75.34(17)
O6 La1 O8 89.02(15)
O3 Na1 O5 76.1(2)
O3 Na1 N1 131.6(3)
O5 Na1 N1 135.0(3)
O3 Na1 O7 72.85(18)
O5 Na1 O7 74.34(19)
N1 Na1 O7 140.3(3)
O3 Na1 F8 62.06(18)
O5 Na1 F8 125.9(3)
N1 Na1 F8 69.7(3)
O7 Na1 F8 119.2(2)
O3 Na1 F22 119.53(19)
O5 Na1 F22 115.8(2)
N1 Na1 F22 83.4(3)
O7 Na1 F22 57.28(16)
F8 Na1 F22 114.1(2)
O3 Na1 F24 77.4(2)
O5 Na1 F24 139.2(2)
N1 Na1 F24 85.6(3)
O7 Na1 F24 68.51(19)
F8 Na1 F24 63.7(2)
F22 Na1 F24 55.00(18)
O3 Na1 F15 91.6(2)
O5 Na1 F15 58.25(18)
N1 Na1 F15 83.2(3)
O7 Na1 F15 132.47(19)
F8 Na1 F15 88.9(2)
F22 Na1 F15 147.1(2)
F24 Na1 F15 152.53(19)
O3 Na1 F17 137.8(2)
O5 Na1 F17 65.8(2)
N1 Na1 F17 73.0(3)
O7 Na1 F17 111.5(2)
F8 Na1 F17 129.3(2)
F22 Na1 F17 93.89(19)
F24 Na1 F17 144.5(2)
F15 Na1 F17 53.40(17)
C43 O8 La1 129.3(4)
C15 O4 La1 132.9(5)
C1 O2 La1 132.2(5)
C29 O6 La1 130.6(5)
C53 O7 Na1 129.5(4)
C53 O7 La1 132.7(4)
Na1 O7 La1 92.01(17)
C25 O3 Na1 129.1(5)
C25 O3 La1 134.3(4)
Na1 O3 La1 94.73(18)
C39 O5 Na1 131.7(5)
C39 O5 La1 132.1(6)
Na1 O5 La1 94.46(18)

loop_
_geom_bond_atom_site_label_1
_geom_bond_atom_site_label_2
_geom_bond_distance
C12 C13 1.387(17)
C12 F1 1.44(2)
C12 F2 1.44(2)
C12 C11 1.568(15)
F6 C14 1.281(16)
C14 F7 1.231(16)
C14 F5 1.368(16)
C14 C13 1.573(17)
C13 F3 1.49(2)
C13 F4 1.52(2)
O1 C11 1.277(16)
O1 La1 2.373(5)
C6 C7 1.482(13)
C6 C1 1.540(12)
C6 C8 1.548(14)
C6 C5 1.551(15)
C43 O8 1.230(8)
C43 C44 1.426(10)
C43 C48 1.533(10)
C3 C4 1.523(19)
C3 C8 1.526(15)
C3 C2 1.563(13)
C3 H3 0.9800
C1 O2 1.253(9)
C1 C2 1.395(11)
C7 H7A 0.9600
C7 H7B 0.9600
C7 H7C 0.9600
C4 C5 1.543(19)
C4 H4A 0.9700
C4 H4B 0.9700
C20 C19 1.514(14)
C20 C21 1.517(13)
C20 C15 1.522(11)
C20 C22 1.561(12)
C10 C8 1.501(16)
C10 H10A 0.9600
C10 H10B 0.9600
C10 H10C 0.9600
C34 C29 1.528(12)
C34 C35 1.535(13)
C34 C33 1.540(17)
C34 C36 1.550(17)
C11 C2 1.403(17)
C8 C9 1.505(16)
C24 C22 1.557(15)
C24 H24A 0.9600
C24 H24B 0.9600
C24 H24C 0.9600
C54 F23 1.324(8)
C54 F22 1.351(9)
C54 C53 1.543(10)
C54 C55 1.550(13)
C53 O7 1.279(7)
C53 C44 1.369(9)
C48 C49 1.530(13)
C48 C47 1.545(14)
C48 C50 1.551(13)
C45 C46 1.505(14)
C45 C44 1.520(10)
C45 C50 1.566(12)
C45 H45 0.9800
C42 F19 1.255(13)
C42 F21 1.272(13)
C42 F20 1.286(16)
C42 C41 1.612(16)
C36 C37 1.540(19)
C36 C38 1.556(14)
C36 C31 1.552(14)
C22 C17 1.512(15)
C22 C23 1.525(13)
C25 O3 1.289(8)
C25 C16 1.370(12)
C25 C26 1.527(10)
C55 F25 1.304(12)
C55 F24 1.350(11)
C55 C56 1.543(16)
C46 C47 1.541(14)
C46 H46A 0.9700
C46 H46B 0.9700
C50 C51 1.523(13)
C50 C52 1.561(11)
C17 C16 1.526(11)
C17 C18 1.548(15)
C17 H17 0.9800
C15 O4 1.244(8)
C15 C16 1.438(10)
C30 C39 1.383(12)
C30 C29 1.467(12)
C30 C31 1.509(11)
C41 F18 1.348(13)
C41 F17 1.363(13)
C41 C40 1.460(15)
C32 C33 1.522(15)
C32 C31 1.556(18)
C32 H32A 0.9700
C32 H32B 0.9700
C52 H52A 0.9600
C52 H52B 0.9600
C52 H52C 0.9600
C47 H47A 0.9700
C47 H47B 0.9700
C26 F9 1.372(11)
C26 F8 1.374(11)
C26 C27 1.526(15)
C21 H21A 0.9600
C21 H21B 0.9600
C21 H21C 0.9600
C29 O6 1.244(9)
C49 H49A 0.9600
C49 H49B 0.9600
C49 H49C 0.9600
C40 F15 1.341(11)
C40 F16 1.347(10)
C40 C39 1.581(13)
C51 H51A 0.9600
C51 H51B 0.9600
C51 H51C 0.9600
C39 O5 1.281(9)
C5 H5A 0.9700
C5 H5B 0.9700
C9 H9A 0.9600
C9 H9B 0.9600
C9 H9C 0.9600
C35 H35A 0.9600
C35 H35B 0.9600
C35 H35C 0.9600
C19 C18 1.553(15)
C19 H19A 0.9700
C19 H19B 0.9700
C28 F14 1.29(2)
C28 F12 1.300(13)
C28 F13 1.32(3)
C28 C27 1.56(2)
C23 H23A 0.9600
C23 H23B 0.9600
C23 H23C 0.9600
C31 H31 0.9800
C18 H18A 0.9700
C18 H18B 0.9700
C33 H33A 0.9700
C33 H33B 0.9700
C37 H37A 0.9600
C37 H37B 0.9600
C37 H37C 0.9600
C56 F27 1.278(12)
C56 F26 1.302(14)
C56 F28 1.351(18)
C38 H38A 0.9600
C38 H38B 0.9600
C38 H38C 0.9600
N1 C57 1.121(11)
N1 Na1 2.429(9)
C57 C58 1.453(15)
C27 F10 1.315(12)
C27 F11 1.315(13)
C58 H58A 0.9600
C58 H58B 0.9600
C58 H58C 0.9600
F15 Na1 2.953(7)
F17 Na1 2.959(8)
F24 Na1 2.924(8)
F8 Na1 2.668(7)
F22 Na1 2.825(7)
La1 O5 2.483(5)
La1 O3 2.492(5)
La1 O4 2.499(5)
La1 O7 2.502(4)
La1 O2 2.504(5)
La1 O6 2.518(5)
La1 O8 2.518(4)
Na1 O3 2.344(6)
Na1 O5 2.364(6)
Na1 O7 2.445(5)

loop_
_geom_torsion_atom_site_label_1
_geom_torsion_atom_site_label_2
_geom_torsion_atom_site_label_3
_geom_torsion_atom_site_label_4
_geom_torsion
F1 C12 C13 F3 179.7(13)
F2 C12 C13 F3 79.5(16)
C11 C12 C13 F3 -50(2)
F1 C12 C13 F4 -85.9(15)
F2 C12 C13 F4 173.9(13)
C11 C12 C13 F4 44(2)
F1 C12 C13 C14 41(2)
F2 C12 C13 C14 -60(2)
C11 C12 C13 C14 171.0(16)
F7 C14 C13 C12 50(3)
F6 C14 C13 C12 -79(2)
F5 C14 C13 C12 168(2)
F7 C14 C13 F3 -80(2)
F6 C14 C13 F3 150.6(19)
F5 C14 C13 F3 38(2)
F7 C14 C13 F4 168.3(18)
F6 C14 C13 F4 39(2)
F5 C14 C13 F4 -74(2)
C7 C6 C1 O2 -11.1(15)
C8 C6 C1 O2 -145.1(9)
C5 C6 C1 O2 109.8(10)
C7 C6 C1 C2 165.8(10)
C8 C6 C1 C2 31.8(10)
C5 C6 C1 C2 -73.2(10)
C8 C3 C4 C5 36.1(11)
C2 C3 C4 C5 -67.3(11)
La1 O1 C11 C2 -2(3)
La1 O1 C11 C12 -164.8(11)
C13 C12 C11 O1 -103(2)
F1 C12 C11 O1 20(2)
F2 C12 C11 O1 134.6(17)
C13 C12 C11 C2 93(2)
F1 C12 C11 C2 -143.7(17)
F2 C12 C11 C2 -29(3)
C4 C3 C8 C10 63.7(13)
C2 C3 C8 C10 173.8(11)
C4 C3 C8 C9 -170.8(10)
C2 C3 C8 C9 -60.6(11)
C4 C3 C8 C6 -54.1(9)
C2 C3 C8 C6 56.1(10)
C7 C6 C8 C10 63.1(14)
C1 C6 C8 C10 -169.1(9)
C5 C6 C8 C10 -63.9(12)
C7 C6 C8 C9 -63.4(13)
C1 C6 C8 C9 64.4(10)
C5 C6 C8 C9 169.6(10)
C7 C6 C8 C3 178.4(10)
C1 C6 C8 C3 -53.8(9)
C5 C6 C8 C3 51.4(10)
F23 C54 C53 O7 -147.2(7)
F22 C54 C53 O7 -27.1(9)
C55 C54 C53 O7 89.7(8)
F23 C54 C53 C44 34.3(10)
F22 C54 C53 C44 154.4(7)
C55 C54 C53 C44 -88.8(8)
O8 C43 C48 C49 -21.0(13)
C44 C43 C48 C49 162.8(9)
O8 C43 C48 C47 105.8(9)
C44 C43 C48 C47 -70.5(8)
O8 C43 C48 C50 -148.3(8)
C44 C43 C48 C50 35.5(8)
C29 C34 C36 C37 63.0(11)
C35 C34 C36 C37 -62.4(15)
C33 C34 C36 C37 169.0(10)
C29 C34 C36 C38 -170.6(9)
C35 C34 C36 C38 64.0(15)
C33 C34 C36 C38 -64.6(11)
C29 C34 C36 C31 -52.8(10)
C35 C34 C36 C31 -178.2(11)
C33 C34 C36 C31 53.2(10)
C19 C20 C22 C17 53.7(8)
C21 C20 C22 C17 -178.1(7)
C15 C20 C22 C17 -51.2(8)
C19 C20 C22 C23 -67.9(12)
C21 C20 C22 C23 60.3(12)
C15 C20 C22 C23 -172.8(9)
C19 C20 C22 C24 170.5(8)
C21 C20 C22 C24 -61.3(10)
C15 C20 C22 C24 65.6(10)
F23 C54 C55 F25 -67.2(10)
F22 C54 C55 F25 177.1(8)
C53 C54 C55 F25 58.2(10)
F23 C54 C55 F24 173.7(8)
F22 C54 C55 F24 58.0(10)
C53 C54 C55 F24 -60.8(10)
F23 C54 C55 C56 54.4(10)
F22 C54 C55 C56 -61.4(10)
C53 C54 C55 C56 179.8(8)
C44 C45 C46 C47 -67.3(9)
C50 C45 C46 C47 39.1(9)
C49 C48 C50 C51 -60.8(10)
C43 C48 C50 C51 63.3(9)
C47 C48 C50 C51 170.1(7)
C49 C48 C50 C52 66.0(11)
C43 C48 C50 C52 -169.9(8)
C47 C48 C50 C52 -63.1(10)
C49 C48 C50 C45 -178.1(8)
C43 C48 C50 C45 -54.0(7)
C47 C48 C50 C45 52.9(7)
C46 C45 C50 C51 -174.9(8)
C44 C45 C50 C51 -62.9(9)
C46 C45 C50 C48 -56.9(7)
C44 C45 C50 C48 55.0(7)
C46 C45 C50 C52 60.2(10)
C44 C45 C50 C52 172.1(7)
C23 C22 C17 C16 171.4(8)
C24 C22 C17 C16 -66.2(9)
C20 C22 C17 C16 50.6(7)
C23 C22 C17 C18 63.8(10)
C24 C22 C17 C18 -173.8(8)
C20 C22 C17 C18 -57.0(7)
O7 C53 C44 C43 4.7(12)
C54 C53 C44 C43 -177.0(7)
O7 C53 C44 C45 -177.3(8)
C54 C53 C44 C45 1.0(13)
O8 C43 C44 C53 3.2(13)
C48 C43 C44 C53 179.3(7)
O8 C43 C44 C45 -175.2(8)
C48 C43 C44 C45 0.8(8)
C46 C45 C44 C53 -106.6(10)
C50 C45 C44 C53 145.2(8)
C46 C45 C44 C43 71.7(9)
C50 C45 C44 C43 -36.5(8)
C19 C20 C15 O4 109.0(9)
C21 C20 C15 O4 -18.9(13)
C22 C20 C15 O4 -149.5(8)
C19 C20 C15 C16 -67.2(8)
C21 C20 C15 C16 164.8(8)
C22 C20 C15 C16 34.2(9)
F19 C42 C41 F18 -175.4(13)
F21 C42 C41 F18 61.1(16)
F20 C42 C41 F18 -55.3(14)
F19 C42 C41 F17 -62.4(15)
F21 C42 C41 F17 174.0(13)
F20 C42 C41 F17 57.7(14)
F19 C42 C41 C40 58.4(16)
F21 C42 C41 C40 -65.2(16)
F20 C42 C41 C40 178.4(11)
C45 C46 C47 C48 -4.0(10)
C49 C48 C47 C46 -163.0(8)
C43 C48 C47 C46 71.7(9)
C50 C48 C47 C46 -32.5(9)
O3 C25 C26 F9 -151.2(8)
C16 C25 C26 F9 27.7(12)
O3 C25 C26 F8 -35.4(11)
C16 C25 C26 F8 143.5(9)
O3 C25 C26 C27 85.2(10)
C16 C25 C26 C27 -95.9(10)
C39 C30 C29 O6 6.2(16)
C31 C30 C29 O6 -175.5(10)
C39 C30 C29 C34 179.8(10)
C31 C30 C29 C34 -1.8(11)
C35 C34 C29 O6 -21.1(17)
C33 C34 C29 O6 104.1(11)
C36 C34 C29 O6 -150.4(9)
C35 C34 C29 C30 165.1(11)
C33 C34 C29 C30 -69.8(10)
C36 C34 C29 C30 35.8(10)
F18 C41 C40 F15 178.3(8)
F17 C41 C40 F15 60.8(12)
C42 C41 C40 F15 -58.5(12)
F18 C41 C40 F16 -65.1(13)
F17 C41 C40 F16 177.4(9)
C42 C41 C40 F16 58.1(13)
F18 C41 C40 C39 58.1(12)
F17 C41 C40 C39 -59.4(11)
C42 C41 C40 C39 -178.7(9)
O2 C1 C2 C11 -4.6(19)
C6 C1 C2 C11 178.7(13)
O2 C1 C2 C3 -179.3(10)
C6 C1 C2 C3 4.0(11)
O1 C11 C2 C1 0(3)
C12 C11 C2 C1 161.5(15)
O1 C11 C2 C3 173.2(15)
C12 C11 C2 C3 -25(3)
C4 C3 C2 C1 68.7(11)
C8 C3 C2 C1 -38.9(11)
C4 C3 C2 C11 -105.4(17)
C8 C3 C2 C11 147.1(16)
C29 C30 C39 O5 1.6(16)
C31 C30 C39 O5 -176.2(11)
C29 C30 C39 C40 -176.0(9)
C31 C30 C39 C40 6.2(17)
F15 C40 C39 O5 -27.7(11)
F16 C40 C39 O5 -147.6(8)
C41 C40 C39 O5 90.9(10)
F15 C40 C39 C30 150.1(9)
F16 C40 C39 C30 30.2(13)
C41 C40 C39 C30 -91.3(11)
O3 C25 C16 C15 6.8(14)
C26 C25 C16 C15 -171.9(8)
O3 C25 C16 C17 180.0(9)
C26 C25 C16 C17 1.3(15)
O4 C15 C16 C25 -3.7(14)
C20 C15 C16 C25 172.4(8)
O4 C15 C16 C17 -178.5(9)
C20 C15 C16 C17 -2.5(9)
C22 C17 C16 C25 154.4(9)
C18 C17 C16 C25 -98.6(11)
C22 C17 C16 C15 -31.6(9)
C18 C17 C16 C15 75.4(10)
C3 C4 C5 C6 -2.2(12)
C7 C6 C5 C4 -166.3(9)
C1 C6 C5 C4 70.7(10)
C8 C6 C5 C4 -31.5(11)
C21 C20 C19 C18 -163.9(9)
C15 C20 C19 C18 69.1(10)
C22 C20 C19 C18 -33.1(11)
C39 C30 C31 C36 145.2(12)
C29 C30 C31 C36 -32.9(12)
C39 C30 C31 C32 -110.3(13)
C29 C30 C31 C32 71.6(10)
C37 C36 C31 C30 -64.8(12)
C34 C36 C31 C30 52.9(11)
C38 C36 C31 C30 168.7(12)
C37 C36 C31 C32 -174.0(8)
C34 C36 C31 C32 -56.4(9)
C38 C36 C31 C32 59.4(13)
C33 C32 C31 C30 -66.1(10)
C33 C32 C31 C36 39.9(9)
C22 C17 C18 C19 36.4(10)
C16 C17 C18 C19 -70.1(10)
C20 C19 C18 C17 -0.8(12)
C31 C32 C33 C34 -6.0(10)
C29 C34 C33 C32 73.4(10)
C35 C34 C33 C32 -162.0(8)
C36 C34 C33 C32 -30.2(10)
F25 C55 C56 F27 57.6(18)
F24 C55 C56 F27 174.5(14)
C54 C55 C56 F27 -64.8(18)
F25 C55 C56 F26 -174.5(13)
F24 C55 C56 F26 -57.6(17)
C54 C55 C56 F26 63.0(15)
F25 C55 C56 F28 -58.1(11)
F24 C55 C56 F28 58.8(12)
C54 C55 C56 F28 179.4(8)
Na1 N1 C57 C58 85(36)
F9 C26 C27 F10 -62.7(11)
F8 C26 C27 F10 -174.4(8)
C25 C26 C27 F10 63.8(11)
F9 C26 C27 F11 179.2(9)
F8 C26 C27 F11 67.5(11)
C25 C26 C27 F11 -54.3(12)
F9 C26 C27 C28 57.9(12)
F8 C26 C27 C28 -53.8(12)
C25 C26 C27 C28 -175.7(10)
F14 C28 C27 F10 -52(2)
F12 C28 C27 F10 -170.3(18)
F13 C28 C27 F10 65(2)
F14 C28 C27 F11 67.8(15)
F12 C28 C27 F11 -51(3)
F13 C28 C27 F11 -175.1(14)
F14 C28 C27 C26 -171.4(12)
F12 C28 C27 C26 70(2)
F13 C28 C27 C26 -54.4(17)
F16 C40 F15 Na1 166.5(6)
C41 C40 F15 Na1 -75.8(8)
C39 C40 F15 Na1 43.7(8)
F18 C41 F17 Na1 -134.8(7)
C40 C41 F17 Na1 -13.1(12)
C42 C41 F17 Na1 111.5(9)
F25 C55 F24 Na1 -133.8(7)
C56 C55 F24 Na1 110.4(10)
C54 C55 F24 Na1 -14.6(10)
F9 C26 F8 Na1 146.8(5)
C27 C26 F8 Na1 -99.7(7)
C25 C26 F8 Na1 26.0(10)
F23 C54 F22 Na1 170.4(5)
C53 C54 F22 Na1 47.6(7)
C55 C54 F22 Na1 -73.9(6)
C11 O1 La1 O5 148.5(18)
C11 O1 La1 O3 -139.2(18)
C11 O1 La1 O4 -70.4(17)
C11 O1 La1 O7 -167.0(16)
C11 O1 La1 O2 3.6(17)
C11 O1 La1 O6 78.2(17)
C11 O1 La1 O8 -2.7(19)
C57 N1 Na1 O3 -25(3)
C57 N1 Na1 O5 90(3)
C57 N1 Na1 O7 -142(3)
C57 N1 Na1 F8 -31(3)
C57 N1 Na1 F22 -150(3)
C57 N1 Na1 F24 -94(3)
C57 N1 Na1 F15 61(3)
C57 N1 Na1 F17 114(3)
C26 F8 Na1 O3 -10.1(6)
C26 F8 Na1 O5 33.9(8)
C26 F8 Na1 N1 165.5(8)
C26 F8 Na1 O7 -57.4(8)
C26 F8 Na1 F22 -122.0(7)
C26 F8 Na1 F24 -99.3(7)
C26 F8 Na1 F15 82.3(7)
C26 F8 Na1 F17 120.4(7)
C54 F22 Na1 O3 0.2(6)
C54 F22 Na1 O5 -87.9(6)
C54 F22 Na1 N1 134.7(6)
C54 F22 Na1 O7 -39.8(5)
C54 F22 Na1 F8 70.5(6)
C54 F22 Na1 F24 45.5(5)
C54 F22 Na1 F15 -158.8(5)
C54 F22 Na1 F17 -152.9(5)
C55 F24 Na1 O3 126.7(7)
C55 F24 Na1 O5 76.2(8)
C55 F24 Na1 N1 -98.9(7)
C55 F24 Na1 O7 50.4(7)
C55 F24 Na1 F8 -168.4(8)
C55 F24 Na1 F22 -13.9(6)
C55 F24 Na1 F15 -164.9(6)
C55 F24 Na1 F17 -46.8(9)
C40 F15 Na1 O3 -109.9(6)
C40 F15 Na1 O5 -37.3(6)
C40 F15 Na1 N1 118.4(6)
C40 F15 Na1 O7 -41.9(7)
C40 F15 Na1 F8 -171.9(6)
C40 F15 Na1 F22 51.9(7)
C40 F15 Na1 F24 -175.1(7)
C40 F15 Na1 F17 44.6(6)
C41 F17 Na1 O3 24.3(9)
C41 F17 Na1 O5 51.8(8)
C41 F17 Na1 N1 -109.8(8)
C41 F17 Na1 O7 112.1(8)
C41 F17 Na1 F8 -65.8(9)
C41 F17 Na1 F22 168.4(8)
C41 F17 Na1 F24 -165.1(7)
C41 F17 Na1 F15 -15.6(7)
C44 C43 O8 La1 -31.0(12)
C48 C43 O8 La1 153.7(6)
O1 La1 O8 C43 -137.5(7)
O5 La1 O8 C43 78.8(7)
O3 La1 O8 C43 -12.2(7)
O4 La1 O8 C43 -66.0(7)
O7 La1 O8 C43 32.7(6)
O2 La1 O8 C43 -143.7(7)
O6 La1 O8 C43 142.8(7)
C16 C15 O4 La1 -19.2(13)
C20 C15 O4 La1 165.4(6)
O1 La1 O4 C15 -53.4(8)
O5 La1 O4 C15 26.3(9)
O3 La1 O4 C15 24.0(7)
O7 La1 O4 C15 90.6(8)
O2 La1 O4 C15 -123.3(8)
O6 La1 O4 C15 -134.9(7)
O8 La1 O4 C15 158.7(8)
C2 C1 O2 La1 9.7(15)
C6 C1 O2 La1 -174.0(6)
O1 La1 O2 C1 -7.3(8)
O5 La1 O2 C1 -63.6(8)
O3 La1 O2 C1 45.7(9)
O4 La1 O2 C1 88.6(8)
O7 La1 O2 C1 163.1(7)
O6 La1 O2 C1 -97.6(8)
O8 La1 O2 C1 169.1(8)
C30 C29 O6 La1 16.6(15)
C34 C29 O6 La1 -155.9(8)
O1 La1 O6 C29 57.0(9)
O5 La1 O6 C29 -27.4(8)
O3 La1 O6 C29 -8.9(10)
O4 La1 O6 C29 140.0(8)
O7 La1 O6 C29 -88.6(8)
O2 La1 O6 C29 128.4(9)
O8 La1 O6 C29 -156.6(9)
C44 C53 O7 Na1 162.2(5)
C54 C53 O7 Na1 -16.2(8)
C44 C53 O7 La1 17.0(11)
C54 C53 O7 La1 -161.4(5)
O3 Na1 O7 C53 -114.1(6)
O5 Na1 O7 C53 165.9(6)
N1 Na1 O7 C53 21.6(8)
F8 Na1 O7 C53 -71.3(6)
F22 Na1 O7 C53 30.1(5)
F24 Na1 O7 C53 -31.2(5)
F15 Na1 O7 C53 170.0(5)
F17 Na1 O7 C53 110.5(6)
O3 Na1 O7 La1 41.02(16)
O5 Na1 O7 La1 -38.91(19)
N1 Na1 O7 La1 176.7(4)
F8 Na1 O7 La1 83.8(3)
F22 Na1 O7 La1 -174.8(2)
F24 Na1 O7 La1 123.9(2)
F15 Na1 O7 La1 -34.9(3)
F17 Na1 O7 La1 -94.3(2)
O1 La1 O7 C53 143.9(6)
O5 La1 O7 C53 -168.8(6)
O3 La1 O7 C53 114.8(6)
O4 La1 O7 C53 48.2(6)
O2 La1 O7 C53 -20.6(8)
O6 La1 O7 C53 -108.5(6)
O8 La1 O7 C53 -26.8(6)
O1 La1 O7 Na1 -9.9(4)
O5 La1 O7 Na1 37.43(18)
O3 La1 O7 Na1 -39.05(16)
O4 La1 O7 Na1 -105.56(18)
O2 La1 O7 Na1 -174.4(3)
O6 La1 O7 Na1 97.69(19)
O8 La1 O7 Na1 179.4(2)
C16 C25 O3 Na1 -147.1(7)
C26 C25 O3 Na1 31.7(9)
C16 C25 O3 La1 13.3(12)
C26 C25 O3 La1 -167.9(6)
O5 Na1 O3 C25 -157.7(6)
N1 Na1 O3 C25 -18.7(7)
O7 Na1 O3 C25 124.7(6)
F8 Na1 O3 C25 -13.1(6)
F22 Na1 O3 C25 90.3(6)
F24 Na1 O3 C25 53.6(6)
F15 Na1 O3 C25 -101.0(6)
F17 Na1 O3 C25 -132.0(6)
O5 Na1 O3 La1 36.25(18)
N1 Na1 O3 La1 175.2(3)
O7 Na1 O3 La1 -41.36(16)
F8 Na1 O3 La1 -179.2(3)
F22 Na1 O3 La1 -75.8(2)
F24 Na1 O3 La1 -112.46(19)
F15 Na1 O3 La1 92.94(17)
F17 Na1 O3 La1 62.0(3)
O1 La1 O3 C25 73.5(7)
O5 La1 O3 C25 159.9(7)
O4 La1 O3 C25 -21.6(6)
O7 La1 O3 C25 -123.6(6)
O2 La1 O3 C25 23.1(7)
O6 La1 O3 C25 141.6(6)
O8 La1 O3 C25 -78.7(7)
O1 La1 O3 Na1 -121.7(3)
O5 La1 O3 Na1 -35.22(19)
O4 La1 O3 Na1 143.3(2)
O7 La1 O3 Na1 41.22(16)
O2 La1 O3 Na1 -172.0(2)
O6 La1 O3 Na1 -53.5(4)
O8 La1 O3 Na1 86.1(2)
C30 C39 O5 Na1 166.0(7)
C40 C39 O5 Na1 -16.3(12)
C30 C39 O5 La1 -32.9(13)
C40 C39 O5 La1 144.8(6)
O3 Na1 O5 C39 129.7(8)
N1 Na1 O5 C39 -6.3(10)
O7 Na1 O5 C39 -154.6(8)
F8 Na1 O5 C39 90.5(8)
F22 Na1 O5 C39 -114.0(7)
F24 Na1 O5 C39 -179.5(7)
F15 Na1 O5 C39 28.9(7)
F17 Na1 O5 C39 -31.7(7)
O3 Na1 O5 La1 -36.38(18)
N1 Na1 O5 La1 -172.4(4)
O7 Na1 O5 La1 39.38(18)
F8 Na1 O5 La1 -75.6(3)
F22 Na1 O5 La1 80.0(2)
F24 Na1 O5 La1 14.5(4)
F15 Na1 O5 La1 -137.1(3)
F17 Na1 O5 La1 162.3(3)
O1 La1 O5 C39 -51.0(7)
O3 La1 O5 C39 -131.1(7)
O4 La1 O5 C39 -133.3(7)
O7 La1 O5 C39 155.0(7)
O2 La1 O5 C39 1.3(8)
O6 La1 O5 C39 36.3(7)
O8 La1 O5 C39 109.5(7)
O1 La1 O5 Na1 115.0(3)
O3 La1 O5 Na1 34.86(19)
O4 La1 O5 Na1 32.7(4)
O7 La1 O5 Na1 -39.1(2)
O2 La1 O5 Na1 167.28(19)
O6 La1 O5 Na1 -157.8(3)
O8 La1 O5 Na1 -84.5(2)
